data_7243647
loop_
_publ_author_name
'Shigeta, Yasuhiro'
'Nanko, Ryota'
'Amemori, Shogo'
'Mizuno, Motohiro'

_publ_section_title
;
 Coordination-based vapochromic behavior of a luminescent Pt(ii) complex
 with potassium ions
;
_journal_issue 48
_journal_name_full 'RSC Advances'
_journal_page_first 30046
_journal_page_last 30053
_journal_paper_doi 10.1039/D1RA05236E
_journal_volume 11
_journal_year 2021
_chemical_formula_moiety '0.13(C122 H90 Cl16 K8 N30 O6 Pt8)'
_chemical_formula_sum 'C15.25 H11.25 Cl2 K N3.75 O0.75 Pt'
_chemical_formula_weight 564.12
_space_group_crystal_system monoclinic
_space_group_IT_number 9
_space_group_name_Hall 'C -2yc'
_space_group_name_H-M_alt 'C 1 c 1'
_atom_sites_solution_hydrogens geom
_atom_sites_solution_primary dual
_audit_creation_date 2021-02-24
_audit_creation_method
;
Olex2 1.2
(compiled 2018.05.29 svn.r3508 for OlexSys, GUI svn.r5506)
;
_audit_update_record
;
2021-05-20 deposited with the CCDC.	2021-09-29 downloaded from the CCDC.
;
_cell_angle_alpha 90
_cell_angle_beta 107.8370(10)
_cell_angle_gamma 90
_cell_formula_units_Z 16
_cell_length_a 41.7895(9)
_cell_length_b 8.5044(2)
_cell_length_c 21.2104(4)
_cell_measurement_reflns_used 9963
_cell_measurement_temperature 90
_cell_measurement_theta_max 72.43
_cell_measurement_theta_min 4.38
_cell_volume 7175.7(3)
_computing_cell_refinement 'SAINT V8.40A (?, 2016)'
_computing_data_reduction 'SAINT V8.40A (?, 2016)'
_computing_molecular_graphics 'Olex2 (Dolomanov et al., 2009)'
_computing_publication_material 'Olex2 (Dolomanov et al., 2009)'
_computing_structure_refinement 'ShelXL (Sheldrick, 2015)'
_computing_structure_solution 'ShelXT (Sheldrick, 2015)'
_diffrn_ambient_temperature 90
_diffrn_measured_fraction_theta_full 0.992
_diffrn_measured_fraction_theta_max 0.989
_diffrn_measurement_device_type 'Bruker APEX-II CCD'
_diffrn_measurement_method '\f and \w scans'
_diffrn_radiation_type CuK\a
_diffrn_radiation_wavelength 1.54178
_diffrn_reflns_av_R_equivalents 0.0470
_diffrn_reflns_av_unetI/netI 0.0545
_diffrn_reflns_Laue_measured_fraction_full 0.992
_diffrn_reflns_Laue_measured_fraction_max 0.989
_diffrn_reflns_limit_h_max 51
_diffrn_reflns_limit_h_min -51
_diffrn_reflns_limit_k_max 10
_diffrn_reflns_limit_k_min -10
_diffrn_reflns_limit_l_max 23
_diffrn_reflns_limit_l_min -26
_diffrn_reflns_number 27578
_diffrn_reflns_point_group_measured_fraction_full 0.807
_diffrn_reflns_point_group_measured_fraction_max 0.796
_diffrn_reflns_theta_full 67.679
_diffrn_reflns_theta_max 72.435
_diffrn_reflns_theta_min 2.221
_diffrn_standards_number 0
_exptl_absorpt_coefficient_mu 19.518
_exptl_absorpt_correction_T_max 0.7536
_exptl_absorpt_correction_T_min 0.3936
_exptl_absorpt_correction_type multi-scan
_exptl_absorpt_process_details
'SADABS-2016/2 (Bruker,2016/2) was used for absorption correction. wR2(int) was 0.1306 before and 0.0642 after correction. The Ratio of minimum to maximum transmission is 0.5223. The \l/2 correction factor is Not present.'
_exptl_crystal_colour orange
_exptl_crystal_colour_primary orange
_exptl_crystal_density_diffrn 2.089
_exptl_crystal_description needle
_exptl_crystal_F_000 4256
_exptl_crystal_size_max 0.5
_exptl_crystal_size_mid 0.02
_exptl_crystal_size_min 0.01
_refine_diff_density_max 0.811
_refine_diff_density_min -0.849
_refine_diff_density_rms 0.173
_refine_ls_abs_structure_details
;
 Flack x determined using 3576 quotients [(I+)-(I-)]/[(I+)+(I-)]
 (Parsons, Flack and Wagner, Acta Cryst. B69 (2013) 249-259).
;
_refine_ls_abs_structure_Flack 0.419(11)
_refine_ls_extinction_method none
_refine_ls_goodness_of_fit_ref 1.064
_refine_ls_hydrogen_treatment constr
_refine_ls_matrix_type full
_refine_ls_number_parameters 862
_refine_ls_number_reflns 11342
_refine_ls_number_restraints 27
_refine_ls_restrained_S_all 1.062
_refine_ls_R_factor_all 0.0394
_refine_ls_R_factor_gt 0.0335
_refine_ls_shift/su_max 0.001
_refine_ls_shift/su_mean 0.000
_refine_ls_structure_factor_coef Fsqd
_refine_ls_weighting_details 'w=1/[\s^2^(Fo^2^)+(0.0372P)^2^+37.9969P] where P=(Fo^2^+2Fc^2^)/3'
_refine_ls_weighting_scheme calc
_refine_ls_wR_factor_gt 0.0793
_refine_ls_wR_factor_ref 0.0850
_reflns_Friedel_coverage 0.608
_reflns_Friedel_fraction_full 0.621
_reflns_Friedel_fraction_max 0.602
_reflns_number_gt 10471
_reflns_number_total 11342
_reflns_threshold_expression 'I > 2\s(I)'
_cod_data_source_file d1ra05236e2.cif
_cod_data_source_block 1-DMF
_cod_database_code 7243647
_shelx_shelxl_version_number 2018/3
_shelx_space_group_comment
;
The symmetry employed for this shelxl refinement is uniquely defined
by the following loop, which should always be used as a source of
symmetry information in preference to the above space-group names.
They are only intended as comments.
;
_olex2_refinement_description
;
1. Fixed Uiso
 At 1.2 times of:
  All C(H) groups
 At 1.5 times of:
  All C(H,H,H) groups
2. Uiso/Uaniso restraints and constraints
Uanis(C12) \\sim Ueq: with sigma of 0.1 and sigma for terminal atoms of 0.2
Uanis(C39) \\sim Ueq: with sigma of 0.1 and sigma for terminal atoms of 0.2
3. Rigid body (RIGU) restrains
 C12, Pt1
 with sigma for 1-2 distances of 0.004 and sigma for 1-3 distances of 0.004
 N3, C12
 with sigma for 1-2 distances of 0.004 and sigma for 1-3 distances of 0.004
 C36, C35
 with sigma for 1-2 distances of 0.004 and sigma for 1-3 distances of 0.004
 C35, Cl6
 with sigma for 1-2 distances of 0.004 and sigma for 1-3 distances of 0.004
 C35, C34
 with sigma for 1-2 distances of 0.004 and sigma for 1-3 distances of 0.004
4.a Ternary CH refined with riding coordinates:
 C56(H56), C53(H53), C59(H59)
4.b Aromatic/amide H refined with riding coordinates:
 C29(H29), C24(H24), C10(H10), C37(H37), C42(H42), C49(H49), C5(H5), C34(H34),
 C3(H3), C31(H31), C41(H41), C47(H47), C36(H36), C21(H21), C2(H2), C8(H8),
 C18(H18), C11(H11), C16(H16), C15(H15), C28(H28), C44(H44), C23(H23), C50(H50)
4.c Idealised Me refined as rotating group:
 C58(H58a,H58b,H58c), C54(H54a,H54b,H54c), C57(H57a,H57b,H57c), C55(H55a,H55b,
 H55c), C61(H61a,H61b,H61c), C60(H60a,H60b,H60c)
;
_olex2_submission_special_instructions 'No special instructions were received'

loop_
_space_group_symop_operation_xyz
'x, y, z'
'x, -y, z+1/2'
'x+1/2, y+1/2, z'
'x+1/2, -y+1/2, z+1/2'

loop_
_atom_site_label
_atom_site_type_symbol
_atom_site_fract_x
_atom_site_fract_y
_atom_site_fract_z
_atom_site_U_iso_or_equiv
_atom_site_adp_type
_atom_site_occupancy
_atom_site_site_symmetry_order
_atom_site_calc_flag
_atom_site_refinement_flags_posn
_atom_site_refinement_flags_adp
_atom_site_refinement_flags_occupancy
_atom_site_disorder_assembly
_atom_site_disorder_group
Pt3 Pt 0.58972(2) 1.09222(6) 0.37764(2) 0.01284(12) Uani 1 1 d . . . . .
Pt4 Pt 0.60164(2) 0.84703(6) 0.50772(2) 0.01421(12) Uani 1 1 d . . . . .
Pt1 Pt 0.41454(2) 0.85176(6) 0.54589(2) 0.01330(12) Uani 1 1 d . U . . .
Pt2 Pt 0.39805(2) 0.11587(6) 0.41472(2) 0.01467(12) Uani 1 1 d . . . . .
K005 K 0.48477(7) 0.2138(3) 0.78660(13) 0.0169(5) Uani 1 1 d . . . . .
K006 K 0.51345(7) 0.1960(3) 0.63291(13) 0.0171(5) Uani 1 1 d . . . . .
K007 K 0.49961(7) 0.9791(3) 0.46034(15) 0.0172(5) Uani 1 1 d . . . . .
K008 K 0.50280(7) 0.4761(3) 0.46301(15) 0.0166(5) Uani 1 1 d . . . . .
Cl6 Cl 0.69063(9) 1.4953(4) 0.62055(18) 0.0325(8) Uani 1 1 d . U . . .
Cl2 Cl 0.31352(10) 0.4589(5) 0.30076(19) 0.0370(9) Uani 1 1 d . . . . .
Cl3 Cl 0.24638(9) -0.1405(5) 0.2600(2) 0.0338(9) Uani 1 1 d . . . . .
Cl4 Cl 0.29648(9) 0.4338(5) 0.5588(2) 0.0369(9) Uani 1 1 d . . . . .
Cl8 Cl 0.70285(9) 0.5193(5) 0.36395(19) 0.0358(9) Uani 1 1 d . . . . .
Cl7 Cl 0.75388(9) 1.1025(6) 0.6593(2) 0.0453(12) Uani 1 1 d . . . . .
Cl5 Cl 0.74299(9) 0.9833(5) 0.3648(2) 0.0371(9) Uani 1 1 d . . . . .
Cl1 Cl 0.26115(9) 0.9703(6) 0.5554(2) 0.0424(10) Uani 1 1 d . . . . .
O2 O 0.5457(2) 0.4440(10) 0.5894(5) 0.024(2) Uani 1 1 d . . . . .
N12 N 0.5591(3) 1.0253(14) 0.5810(6) 0.021(2) Uani 1 1 d . . . . .
N2 N 0.4829(3) 0.7305(14) 0.5252(6) 0.024(3) Uani 1 1 d . . . . .
N4 N 0.3685(3) 0.2267(14) 0.4615(5) 0.019(2) Uani 1 1 d . . . . .
N14 N 0.5913(3) 0.5451(15) 0.6667(5) 0.025(3) Uani 1 1 d . . . . .
C32 C 0.6622(4) 1.1228(16) 0.4127(8) 0.017(3) Uani 1 1 d . . . . .
C14 C 0.3524(3) 0.0342(17) 0.3570(6) 0.019(3) Uani 1 1 d . . . . .
O3 O 0.4812(2) 0.4048(11) 0.6872(5) 0.026(2) Uani 1 1 d . . . . .
N11 N 0.5326(2) 0.7207(12) 0.4119(5) 0.014(2) Uani 1 1 d . . . . .
N5 N 0.4683(3) 0.2437(12) 0.5066(5) 0.017(2) Uani 1 1 d . . . . .
C29 C 0.6760(4) 0.9375(18) 0.3173(7) 0.027(3) Uani 1 1 d . . . . .
H29 H 0.680825 0.874117 0.285636 0.032 Uiso 1 1 calc R . . . .
C24 C 0.3791(4) 0.3215(18) 0.5144(7) 0.024(3) Uani 1 1 d . . . . .
H24 H 0.402179 0.336895 0.532303 0.028 Uiso 1 1 calc R . . . .
C10 C 0.3752(4) 0.5516(17) 0.3731(7) 0.024(3) Uani 1 1 d . . . . .
H10 H 0.383405 0.492788 0.344481 0.028 Uiso 1 1 calc R . . . .
N1 N 0.3850(3) 0.7191(14) 0.4668(5) 0.021(2) Uani 1 1 d . . . . .
N7 N 0.6190(3) 1.2285(14) 0.4529(5) 0.021(2) Uani 1 1 d . . . . .
O1 O 0.4602(3) 0.5261(11) 0.3392(5) 0.029(2) Uani 1 1 d . . . . .
C37 C 0.6079(3) 1.3229(15) 0.4943(7) 0.018(3) Uani 1 1 d . . . . .
H37 H 0.584807 1.330271 0.486871 0.021 Uiso 1 1 calc R . . . .
N10 N 0.6311(3) 0.7353(13) 0.4599(5) 0.018(2) Uani 1 1 d . . . . .
C20 C 0.3347(3) 0.1897(16) 0.4383(7) 0.020(3) Uani 1 1 d . . . . .
C39 C 0.5460(3) 1.1649(13) 0.3884(6) 0.011(2) Uani 1 1 d . U . . .
C42 C 0.6889(4) 1.074(2) 0.6501(8) 0.032(4) Uani 1 1 d . . . . .
H42 H 0.693607 1.138102 0.687419 0.039 Uiso 1 1 calc R . . . .
C49 C 0.6421(3) 0.5636(15) 0.3783(7) 0.018(3) Uani 1 1 d . . . . .
H49 H 0.634440 0.490866 0.344250 0.022 Uiso 1 1 calc R . . . .
C51 C 0.5764(3) 0.9616(15) 0.5562(7) 0.018(3) Uani 1 1 d . . . . .
C26 C 0.4423(3) 0.2013(14) 0.4740(6) 0.014(2) Uani 1 1 d . . . . .
C7 C 0.3511(3) 0.7295(14) 0.4579(7) 0.015(3) Uani 1 1 d . . . . .
N15 N 0.5143(3) 0.6230(14) 0.7177(6) 0.029(3) Uani 1 1 d . . . . .
C38 C 0.5667(3) 0.9487(15) 0.3061(7) 0.019(3) Uani 1 1 d . . . . .
C30 C 0.7013(4) 1.0167(18) 0.3647(7) 0.028(3) Uani 1 1 d . . . . .
C33 C 0.6529(3) 1.2285(15) 0.4611(6) 0.015(3) Uani 1 1 d . . . . .
N9 N 0.5523(3) 0.8624(13) 0.2643(6) 0.021(2) Uani 1 1 d . . . . .
C45 C 0.6743(4) 0.8749(18) 0.5416(7) 0.019(3) Uani 1 1 d . . . . .
C5 C 0.3086(4) 0.8420(18) 0.5076(8) 0.026(3) Uani 1 1 d . . . . .
H5 H 0.290928 0.790898 0.476938 0.031 Uiso 1 1 calc R . . . .
C52 C 0.5575(3) 0.7644(16) 0.4465(7) 0.021(3) Uani 1 1 d . . . . .
C34 C 0.6749(4) 1.3076(18) 0.5123(7) 0.024(3) Uani 1 1 d . U . . .
H34 H 0.697843 1.301480 0.518046 0.028 Uiso 1 1 calc R . . . .
C40 C 0.6476(3) 0.9242(17) 0.5636(6) 0.019(3) Uani 1 1 d . . . . .
N6 N 0.4412(3) -0.0602(15) 0.3398(6) 0.025(3) Uani 1 1 d . . . . .
N8 N 0.5218(3) 1.2139(14) 0.3966(6) 0.023(3) Uani 1 1 d . . . . .
C19 C 0.3260(4) 0.0816(18) 0.3800(9) 0.026(4) Uani 1 1 d . . . . .
C22 C 0.3247(4) 0.3522(15) 0.5204(8) 0.022(3) Uani 1 1 d . . . . .
C9 C 0.3417(4) 0.5576(19) 0.3662(7) 0.026(3) Uani 1 1 d . . . . .
N13 N 0.4173(3) 0.4308(16) 0.2540(6) 0.029(3) Uani 1 1 d . . . . .
C48 C 0.6761(4) 0.6050(18) 0.4015(8) 0.028(4) Uani 1 1 d . . . . .
C58 C 0.6045(4) 0.3969(18) 0.6940(7) 0.030(4) Uani 1 1 d . . . . .
H58A H 0.601686 0.385237 0.737018 0.045 Uiso 1 1 calc GR . . . .
H58B H 0.627938 0.391411 0.697794 0.045 Uiso 1 1 calc GR . . . .
H58C H 0.592649 0.314062 0.665526 0.045 Uiso 1 1 calc GR . . . .
C6 C 0.3424(4) 0.8218(19) 0.5075(8) 0.025(3) Uani 1 1 d . . . . .
C3 C 0.3286(4) 1.0100(17) 0.6041(7) 0.026(3) Uani 1 1 d . . . . .
H3 H 0.323926 1.067422 0.637574 0.032 Uiso 1 1 calc R . . . .
C31 C 0.6957(4) 1.1104(17) 0.4125(8) 0.025(3) Uani 1 1 d . . . . .
H31 H 0.713120 1.163126 0.443306 0.030 Uiso 1 1 calc R . . . .
C41 C 0.6557(4) 1.0204(19) 0.6183(7) 0.026(3) Uani 1 1 d . . . . .
H41 H 0.638593 1.051583 0.635219 0.031 Uiso 1 1 calc R . . . .
C47 C 0.6873(3) 0.7052(17) 0.4550(6) 0.020(3) Uani 1 1 d . . . . .
H47 H 0.710043 0.729452 0.470960 0.024 Uiso 1 1 calc R . . . .
C36 C 0.6285(4) 1.4068(19) 0.5456(7) 0.026(3) Uani 1 1 d . U . . .
H36 H 0.620012 1.468406 0.572981 0.031 Uiso 1 1 calc R . . . .
C21 C 0.3122(3) 0.2548(16) 0.4669(7) 0.025(3) Uani 1 1 d . . . . .
H21 H 0.289352 0.233425 0.450419 0.030 Uiso 1 1 calc R . . . .
C2 C 0.3614(3) 0.9937(17) 0.6034(7) 0.024(3) Uani 1 1 d . . . . .
H2 H 0.378609 1.045879 0.634773 0.028 Uiso 1 1 calc R . . . .
C56 C 0.5634(3) 0.5565(16) 0.6167(7) 0.023(3) Uani 1 1 d . . . . .
H56 H 0.548712 0.601570 0.640159 0.028 Uiso 1 1 calc R . . . .
C8 C 0.3283(4) 0.6444(17) 0.4061(8) 0.026(3) Uani 1 1 d . . . . .
H8 H 0.305257 0.647295 0.399578 0.031 Uiso 1 1 calc R . . . .
C54 C 0.4051(4) 0.5854(15) 0.2295(7) 0.027(3) Uani 1 1 d . . . . .
H54A H 0.413789 0.661848 0.263761 0.040 Uiso 1 1 calc GR . . . .
H54B H 0.381002 0.586131 0.216411 0.040 Uiso 1 1 calc GR . . . .
H54C H 0.412468 0.610649 0.192004 0.040 Uiso 1 1 calc GR . . . .
C25 C 0.4232(3) 0.0083(16) 0.3654(6) 0.020(3) Uani 1 1 d . . . . .
C18 C 0.2928(4) 0.032(2) 0.3502(7) 0.031(4) Uani 1 1 d . . . . .
H18 H 0.275416 0.063910 0.366056 0.037 Uiso 1 1 calc R . . . .
C17 C 0.2874(3) -0.0668(17) 0.2955(7) 0.026(3) Uani 1 1 d . . . . .
N3 N 0.4546(3) 1.0506(16) 0.6654(6) 0.027(3) Uani 1 1 d . U . . .
C53 C 0.4442(3) 0.4154(16) 0.3077(7) 0.021(3) Uani 1 1 d . . . . .
H53 H 0.460328 0.386969 0.284378 0.026 Uiso 1 1 calc R . . . .
C11 C 0.3967(4) 0.6382(15) 0.4254(7) 0.018(3) Uani 1 1 d . . . . .
H11 H 0.419706 0.638658 0.430983 0.021 Uiso 1 1 calc R . . . .
C27 C 0.6357(3) 1.0487(18) 0.3671(6) 0.018(3) Uani 1 1 d . . . . .
C16 C 0.3125(4) -0.110(2) 0.2718(8) 0.033(4) Uani 1 1 d . . . . .
H16 H 0.307502 -0.172591 0.234086 0.040 Uiso 1 1 calc R . . . .
C15 C 0.3452(4) -0.0645(18) 0.3016(7) 0.025(3) Uani 1 1 d . . . . .
H15 H 0.362216 -0.098766 0.285248 0.030 Uiso 1 1 calc R . . . .
C57 C 0.6100(4) 0.6846(18) 0.6967(8) 0.037(4) Uani 1 1 d . . . . .
H57A H 0.613217 0.683947 0.743483 0.055 Uiso 1 1 calc GR . . . .
H57B H 0.597701 0.776907 0.677315 0.055 Uiso 1 1 calc GR . . . .
H57C H 0.631531 0.684848 0.689092 0.055 Uiso 1 1 calc GR . . . .
C59 C 0.4873(3) 0.5475(17) 0.6806(7) 0.024(3) Uani 1 1 d . . . . .
H59 H 0.470504 0.608235 0.646993 0.028 Uiso 1 1 calc R . . . .
C13 C 0.4580(4) 0.7827(17) 0.5330(6) 0.022(3) Uani 1 1 d . . . . .
C4 C 0.3031(3) 0.9421(18) 0.5559(8) 0.026(3) Uani 1 1 d . . . . .
C35 C 0.6638(4) 1.3957(17) 0.5555(7) 0.024(3) Uani 1 1 d . U . . .
C1 C 0.3689(3) 0.8973(14) 0.5549(6) 0.016(3) Uani 1 1 d . . . . .
C43 C 0.7138(4) 1.0300(18) 0.6242(7) 0.026(3) Uani 1 1 d . . . . .
C12 C 0.4396(3) 0.9819(17) 0.6216(6) 0.022(3) Uani 1 1 d . U . . .
C28 C 0.6439(3) 0.9562(16) 0.3190(7) 0.020(3) Uani 1 1 d . . . . .
H28 H 0.626567 0.905748 0.287053 0.024 Uiso 1 1 calc R . . . .
C55 C 0.4006(4) 0.299(2) 0.2142(9) 0.043(4) Uani 1 1 d . . . . .
H55A H 0.377250 0.300194 0.211291 0.064 Uiso 1 1 calc GR . . . .
H55B H 0.410704 0.203030 0.234335 0.064 Uiso 1 1 calc GR . . . .
H55C H 0.402838 0.307851 0.170607 0.064 Uiso 1 1 calc GR . . . .
C44 C 0.7070(4) 0.9203(19) 0.5714(7) 0.027(3) Uani 1 1 d . . . . .
H44 H 0.724359 0.879951 0.557201 0.032 Uiso 1 1 calc R . . . .
C46 C 0.6656(3) 0.7698(19) 0.4849(6) 0.025(3) Uani 1 1 d . . . . .
C23 C 0.3583(4) 0.3980(18) 0.5441(8) 0.028(3) Uani 1 1 d . . . . .
H23 H 0.365998 0.473296 0.577075 0.034 Uiso 1 1 calc R . . . .
C61 C 0.5381(4) 0.5424(15) 0.7733(7) 0.024(3) Uani 1 1 d . . . . .
H61A H 0.528033 0.527559 0.807997 0.036 Uiso 1 1 calc GR . . . .
H61B H 0.558074 0.604587 0.789598 0.036 Uiso 1 1 calc GR . . . .
H61C H 0.543690 0.441951 0.758946 0.036 Uiso 1 1 calc GR . . . .
C50 C 0.6198(4) 0.6344(17) 0.4076(7) 0.023(3) Uani 1 1 d . . . . .
H50 H 0.596951 0.612284 0.391214 0.028 Uiso 1 1 calc R . . . .
C60 C 0.5196(4) 0.7910(18) 0.7089(8) 0.039(4) Uani 1 1 d . . . . .
H60A H 0.504579 0.825385 0.667177 0.058 Uiso 1 1 calc GR . . . .
H60B H 0.542390 0.808246 0.709655 0.058 Uiso 1 1 calc GR . . . .
H60C H 0.515186 0.849334 0.744111 0.058 Uiso 1 1 calc GR . . . .

loop_
_atom_site_aniso_label
_atom_site_aniso_U_11
_atom_site_aniso_U_22
_atom_site_aniso_U_33
_atom_site_aniso_U_23
_atom_site_aniso_U_13
_atom_site_aniso_U_12
Pt3 0.0104(2) 0.0162(3) 0.0114(3) -0.0008(2) 0.0027(2) -0.00176(19)
Pt4 0.0099(2) 0.0198(3) 0.0130(3) 0.0018(2) 0.0037(2) 0.0013(2)
Pt1 0.0105(2) 0.0176(3) 0.0115(3) -0.00039(19) 0.0029(2) -0.00165(19)
Pt2 0.0093(2) 0.0208(3) 0.0140(3) 0.0002(2) 0.0038(2) 0.0003(2)
K005 0.0166(12) 0.0217(14) 0.0131(13) 0.0003(10) 0.0057(10) -0.0039(10)
K006 0.0142(12) 0.0253(14) 0.0116(12) 0.0020(10) 0.0036(10) 0.0021(10)
K007 0.0156(11) 0.0191(12) 0.0182(11) -0.0002(10) 0.0070(9) -0.0005(10)
K008 0.0184(12) 0.0160(11) 0.0145(11) 0.0018(9) 0.0039(9) 0.0006(10)
Cl6 0.0266(17) 0.038(2) 0.0264(18) -0.0133(15) -0.0010(14) -0.0105(14)
Cl2 0.0299(19) 0.050(2) 0.027(2) -0.0163(17) 0.0030(15) -0.0152(17)
Cl3 0.0178(16) 0.048(2) 0.029(2) -0.0038(16) -0.0023(15) -0.0057(15)
Cl4 0.0280(18) 0.047(2) 0.042(2) -0.0134(18) 0.0207(16) 0.0018(16)
Cl8 0.0250(17) 0.050(2) 0.037(2) -0.0096(17) 0.0166(16) 0.0082(16)
Cl7 0.0143(16) 0.087(4) 0.031(2) -0.021(2) 0.0008(15) -0.0092(18)
Cl5 0.0176(16) 0.049(2) 0.049(2) -0.0054(18) 0.0169(16) 0.0001(15)
Cl1 0.0159(16) 0.064(3) 0.051(3) -0.009(2) 0.0163(16) 0.0010(17)
O2 0.029(5) 0.013(4) 0.026(5) 0.001(4) 0.002(4) -0.006(4)
N12 0.016(5) 0.027(6) 0.021(6) -0.010(5) 0.006(5) -0.006(5)
N2 0.020(6) 0.029(7) 0.022(6) 0.008(5) 0.007(5) 0.009(5)
N4 0.012(5) 0.031(6) 0.013(5) 0.001(4) 0.003(4) 0.005(4)
N14 0.025(6) 0.038(7) 0.010(6) 0.001(5) 0.001(5) -0.003(5)
C32 0.013(7) 0.023(7) 0.018(8) -0.003(5) 0.007(6) 0.005(5)
C14 0.014(6) 0.034(8) 0.010(6) -0.006(5) 0.005(5) -0.010(5)
O3 0.031(5) 0.022(5) 0.029(5) 0.009(4) 0.015(4) 0.007(4)
N11 0.009(5) 0.019(6) 0.015(5) 0.002(4) 0.003(4) 0.002(4)
N5 0.014(5) 0.013(5) 0.021(6) -0.002(4) 0.000(4) -0.004(4)
C29 0.027(7) 0.034(8) 0.021(7) 0.003(6) 0.009(6) 0.000(6)
C24 0.020(7) 0.040(9) 0.014(7) -0.005(6) 0.008(5) -0.007(6)
C10 0.030(8) 0.019(7) 0.023(7) -0.001(6) 0.009(6) -0.010(6)
N1 0.014(5) 0.031(7) 0.017(6) -0.007(5) 0.002(4) -0.007(5)
N7 0.019(6) 0.035(7) 0.013(5) 0.002(5) 0.012(5) -0.004(5)
O1 0.030(5) 0.018(5) 0.032(6) 0.003(4) -0.003(4) -0.002(4)
C37 0.016(6) 0.020(7) 0.017(7) -0.011(5) 0.005(5) -0.003(5)
N10 0.011(5) 0.026(6) 0.014(5) -0.002(4) 0.000(4) -0.001(4)
C20 0.011(6) 0.027(7) 0.024(7) -0.005(6) 0.009(5) -0.005(5)
C39 0.010(5) 0.006(6) 0.015(6) 0.002(4) -0.002(4) -0.005(4)
C42 0.027(8) 0.048(10) 0.020(8) -0.007(7) 0.004(6) -0.002(7)
C49 0.019(6) 0.011(6) 0.022(7) -0.003(5) 0.004(5) 0.001(5)
C51 0.010(6) 0.020(7) 0.022(7) 0.001(5) 0.001(5) -0.004(5)
C26 0.012(6) 0.012(6) 0.021(6) -0.003(5) 0.006(5) 0.005(5)
C7 0.017(6) 0.007(6) 0.022(7) -0.006(5) 0.008(5) -0.002(5)
N15 0.050(8) 0.014(6) 0.021(6) 0.000(5) 0.007(6) -0.004(6)
C38 0.011(6) 0.017(6) 0.029(7) 0.005(5) 0.006(5) 0.006(5)
C30 0.019(7) 0.040(9) 0.029(8) -0.006(6) 0.014(6) -0.006(6)
C33 0.007(5) 0.019(7) 0.016(6) -0.002(5) 0.001(5) -0.005(5)
N9 0.024(6) 0.021(6) 0.016(6) -0.003(5) 0.004(5) -0.003(5)
C45 0.012(6) 0.032(8) 0.011(7) 0.005(5) 0.003(5) 0.011(6)
C5 0.013(6) 0.038(9) 0.024(9) 0.000(6) 0.004(6) -0.007(6)
C52 0.027(7) 0.024(7) 0.018(7) 0.007(5) 0.016(6) 0.014(6)
C34 0.022(7) 0.029(8) 0.021(7) -0.002(6) 0.007(6) 0.004(6)
C40 0.007(6) 0.036(8) 0.016(7) 0.000(6) 0.005(5) 0.003(5)
N6 0.022(6) 0.032(7) 0.024(6) 0.003(5) 0.009(5) 0.008(5)
N8 0.024(6) 0.032(7) 0.016(6) -0.005(5) 0.009(5) -0.006(5)
C19 0.021(8) 0.026(8) 0.027(9) 0.009(6) 0.001(7) 0.017(6)
C22 0.023(7) 0.016(7) 0.033(9) 0.000(5) 0.016(7) 0.003(5)
C9 0.026(7) 0.035(8) 0.012(7) -0.004(6) -0.005(6) -0.009(6)
N13 0.029(6) 0.038(7) 0.017(6) -0.001(5) 0.001(5) 0.005(6)
C48 0.019(7) 0.037(9) 0.027(9) 0.003(6) 0.008(7) 0.011(6)
C58 0.032(8) 0.029(8) 0.025(8) 0.006(6) 0.003(6) -0.014(7)
C6 0.022(7) 0.033(8) 0.022(8) 0.008(7) 0.013(6) 0.014(6)
C3 0.031(8) 0.033(8) 0.021(7) 0.003(6) 0.016(6) 0.011(6)
C31 0.012(6) 0.034(9) 0.029(9) 0.007(6) 0.007(6) -0.002(5)
C41 0.018(7) 0.045(9) 0.017(7) -0.005(6) 0.008(5) -0.004(6)
C47 0.009(6) 0.034(8) 0.017(6) 0.007(6) 0.005(5) 0.010(5)
C36 0.027(7) 0.036(9) 0.016(7) 0.002(6) 0.008(6) 0.003(6)
C21 0.017(6) 0.025(7) 0.031(8) 0.002(6) 0.005(6) 0.002(5)
C2 0.019(7) 0.031(8) 0.026(8) -0.001(6) 0.015(6) -0.004(6)
C56 0.024(7) 0.019(7) 0.028(8) 0.001(6) 0.011(6) 0.000(6)
C8 0.024(7) 0.017(7) 0.031(8) 0.005(6) -0.001(6) -0.006(6)
C54 0.033(7) 0.021(7) 0.022(7) -0.003(6) 0.000(6) 0.000(6)
C25 0.010(6) 0.031(7) 0.013(6) 0.008(5) -0.004(5) -0.004(5)
C18 0.016(7) 0.063(11) 0.015(7) 0.005(7) 0.008(6) 0.007(7)
C17 0.017(6) 0.029(8) 0.023(7) 0.003(6) -0.006(5) 0.001(6)
N3 0.027(6) 0.041(7) 0.018(5) -0.012(5) 0.012(5) -0.010(5)
C53 0.021(6) 0.025(7) 0.018(7) -0.005(5) 0.006(5) -0.006(5)
C11 0.023(6) 0.012(6) 0.019(7) -0.002(5) 0.007(6) -0.006(5)
C27 0.008(5) 0.040(8) 0.007(6) 0.004(5) 0.004(5) 0.001(5)
C16 0.031(8) 0.056(11) 0.014(8) -0.006(7) 0.008(7) -0.010(7)
C15 0.017(6) 0.042(9) 0.019(7) 0.000(6) 0.008(5) -0.002(6)
C57 0.039(9) 0.024(8) 0.035(9) 0.003(6) -0.005(7) 0.001(7)
C59 0.021(7) 0.031(8) 0.020(7) -0.001(6) 0.007(5) -0.003(6)
C13 0.030(8) 0.029(8) 0.007(6) 0.000(5) 0.004(5) -0.013(6)
C4 0.012(6) 0.033(8) 0.034(8) -0.005(6) 0.009(6) -0.003(6)
C35 0.025(6) 0.023(7) 0.021(7) -0.016(6) 0.003(5) -0.012(5)
C1 0.024(7) 0.015(6) 0.010(6) 0.002(5) 0.005(5) 0.006(5)
C43 0.020(7) 0.036(8) 0.021(7) -0.001(6) 0.003(6) -0.005(6)
C12 0.017(6) 0.041(8) 0.015(6) -0.005(5) 0.013(5) 0.000(5)
C28 0.015(6) 0.022(7) 0.019(7) -0.001(5) -0.002(5) -0.003(5)
C55 0.038(9) 0.037(9) 0.041(10) -0.013(8) -0.007(8) -0.002(7)
C44 0.020(7) 0.044(9) 0.021(7) -0.005(6) 0.010(6) -0.006(6)
C46 0.017(7) 0.048(9) 0.006(6) -0.002(6) 0.000(5) 0.002(6)
C23 0.036(8) 0.027(8) 0.025(8) 0.005(6) 0.016(7) 0.002(7)
C61 0.034(8) 0.011(6) 0.023(7) -0.004(5) 0.003(6) -0.004(6)
C50 0.019(7) 0.033(8) 0.019(7) -0.005(6) 0.007(6) -0.001(6)
C60 0.052(10) 0.019(8) 0.032(8) -0.002(6) -0.007(7) -0.013(7)

loop_
_atom_type_symbol
_atom_type_description
_atom_type_scat_dispersion_real
_atom_type_scat_dispersion_imag
_atom_type_scat_source
C C 0.0181 0.0091 'International Tables Vol C Tables 4.2.6.8 and 6.1.1.4'
H H 0.0000 0.0000 'International Tables Vol C Tables 4.2.6.8 and 6.1.1.4'
Cl Cl 0.3639 0.7018 'International Tables Vol C Tables 4.2.6.8 and 6.1.1.4'
K K 0.3868 1.0657 'International Tables Vol C Tables 4.2.6.8 and 6.1.1.4'
N N 0.0311 0.0180 'International Tables Vol C Tables 4.2.6.8 and 6.1.1.4'
O O 0.0492 0.0322 'International Tables Vol C Tables 4.2.6.8 and 6.1.1.4'
Pt Pt -4.5932 6.9264 'International Tables Vol C Tables 4.2.6.8 and 6.1.1.4'

loop_
_geom_angle_atom_site_label_1
_geom_angle_atom_site_label_2
_geom_angle_atom_site_label_3
_geom_angle
_geom_angle_site_symmetry_1
_geom_angle_site_symmetry_3
_geom_angle_publ_flag
C39 Pt3 N7 94.8(4) . . ?
C39 Pt3 C27 172.5(5) . . ?
C38 Pt3 N7 173.1(5) . . ?
C38 Pt3 C39 91.9(5) . . ?
C38 Pt3 C27 93.3(5) . . ?
C27 Pt3 N7 80.2(5) . . ?
C51 Pt4 N10 176.1(5) . . ?
C51 Pt4 C52 88.7(5) . . ?
C51 Pt4 C40 95.7(5) . . ?
C52 Pt4 N10 95.1(5) . . ?
C52 Pt4 C40 175.4(5) . . ?
C40 Pt4 N10 80.4(5) . . ?
C13 Pt1 N1 94.0(5) . . ?
C13 Pt1 C1 173.6(5) . . ?
C1 Pt1 N1 80.6(5) . . ?
C12 Pt1 N1 176.2(5) . . ?
C12 Pt1 C13 89.8(5) . . ?
C12 Pt1 C1 95.6(5) . . ?
N4 Pt2 C14 81.6(5) . . ?
C26 Pt2 N4 96.1(5) . . ?
C26 Pt2 C14 177.7(5) . . ?
C25 Pt2 N4 175.9(5) . . ?
C25 Pt2 C14 94.4(5) . . ?
C25 Pt2 C26 87.8(5) . . ?
K006 K005 K007 142.28(9) . 2_565 ?
K006 K005 K008 136.66(9) . 2_565 ?
K007 K005 K008 61.21(7) 2_565 2_565 ?
O3 K005 K006 45.0(2) . . ?
O3 K005 K007 165.9(2) . 2_565 ?
O3 K005 K008 105.2(2) . 2_565 ?
O3 K005 N11 118.6(3) . 2_565 ?
O3 K005 O1 83.9(3) . 2_565 ?
O3 K005 N9 80.6(3) . 2_565 ?
O3 K005 N6 137.8(4) . 2 ?
O3 K005 N3 71.1(3) . 1_545 ?
N11 K005 K006 119.5(2) 2_565 . ?
N11 K005 K007 48.6(2) 2_565 2_565 ?
N11 K005 K008 37.8(2) 2_565 2_565 ?
N11 K005 N9 76.7(3) 2_565 2_565 ?
N11 K005 N3 157.8(4) 2_565 1_545 ?
O1 K005 K006 128.4(2) 2_565 . ?
O1 K005 K007 85.9(2) 2_565 2_565 ?
O1 K005 K008 35.7(2) 2_565 2_565 ?
O1 K005 N11 73.3(3) 2_565 2_565 ?
O1 K005 N9 133.9(3) 2_565 2_565 ?
O1 K005 N3 128.8(3) 2_565 1_545 ?
N9 K005 K006 46.7(2) 2_565 . ?
N9 K005 K007 99.7(2) 2_565 2_565 ?
N9 K005 K008 109.2(2) 2_565 2_565 ?
N6 K005 K006 139.0(3) 2 . ?
N6 K005 K007 49.2(3) 2 2_565 ?
N6 K005 K008 84.2(3) 2 2_565 ?
N6 K005 N11 94.2(3) 2 2_565 ?
N6 K005 O1 80.9(4) 2 2_565 ?
N6 K005 N9 135.9(4) 2 2_565 ?
N6 K005 N3 88.5(4) 2 1_545 ?
N3 K005 K006 51.5(2) 1_545 . ?
N3 K005 K007 123.0(3) 1_545 2_565 ?
N3 K005 K008 163.8(3) 1_545 2_565 ?
N3 K005 N9 86.1(3) 1_545 2_565 ?
K005 K006 K007 144.20(9) . 1_545 ?
K005 K006 K008 136.83(9) . . ?
K007 K006 K008 61.94(7) 1_545 . ?
O2 K006 K005 124.1(2) . . ?
O2 K006 K007 89.7(2) . 1_545 ?
O2 K006 K008 39.9(2) . . ?
O2 K006 N12 79.2(3) . 1_545 ?
O2 K006 N3 153.0(3) . 1_545 ?
O2 K006 C59 70.8(3) . . ?
O2 K006 C12 149.7(3) . 1_545 ?
N12 K006 K005 140.3(3) 1_545 . ?
N12 K006 K007 48.7(2) 1_545 1_545 ?
N12 K006 K008 82.4(3) 1_545 . ?
N12 K006 N3 124.4(4) 1_545 1_545 ?
N12 K006 C59 149.4(3) 1_545 . ?
N12 K006 C12 112.5(3) 1_545 1_545 ?
O3 K006 K005 43.7(2) . . ?
O3 K006 K007 138.4(2) . 1_545 ?
O3 K006 K008 93.3(2) . . ?
O3 K006 O2 89.9(3) . . ?
O3 K006 N12 167.5(3) . 1_545 ?
O3 K006 N5 91.9(3) . . ?
O3 K006 N9 84.6(3) . 2_565 ?
O3 K006 N3 67.8(3) . 1_545 ?
O3 K006 C59 19.1(3) . . ?
O3 K006 C12 80.0(3) . 1_545 ?
N5 K006 K005 121.2(2) . . ?
N5 K006 K007 47.2(2) . 1_545 ?
N5 K006 K008 40.3(2) . . ?
N5 K006 O2 80.1(3) . . ?
N5 K006 N12 92.2(3) . 1_545 ?
N5 K006 N9 173.3(4) . 2_565 ?
N5 K006 N3 85.4(3) . 1_545 ?
N5 K006 C59 88.5(3) . . ?
N5 K006 C12 71.9(3) . 1_545 ?
N9 K006 K005 52.7(3) 2_565 . ?
N9 K006 K007 135.1(3) 2_565 1_545 ?
N9 K006 K008 145.5(3) 2_565 . ?
N9 K006 O2 105.6(3) 2_565 . ?
N9 K006 N12 92.4(3) 2_565 1_545 ?
N9 K006 N3 87.9(3) 2_565 1_545 ?
N9 K006 C59 90.1(3) 2_565 . ?
N9 K006 C12 101.8(3) 2_565 1_545 ?
N3 K006 K005 47.7(2) 1_545 . ?
N3 K006 K007 97.0(2) 1_545 1_545 ?
N3 K006 K008 123.1(3) 1_545 . ?
N3 K006 C59 86.2(3) 1_545 . ?
N3 K006 C12 17.5(3) 1_545 1_545 ?
C59 K006 K005 60.1(2) . . ?
C59 K006 K007 134.7(2) . 1_545 ?
C59 K006 K008 78.5(2) . . ?
C59 K006 C12 96.8(3) . 1_545 ?
C12 K006 K005 65.2(2) 1_545 . ?
C12 K006 K007 79.6(2) 1_545 1_545 ?
C12 K006 K008 111.8(2) 1_545 . ?
N12 K007 C39 83.0(3) . . ?
N12 K007 C51 20.8(3) . . ?
N12 K007 C26 107.4(3) . 1_565 ?
N12 K007 C52 72.1(4) . . ?
N12 K007 C25 158.1(4) . 1_565 ?
N12 K007 C13 95.1(3) . . ?
N2 K007 N12 86.8(3) . . ?
N2 K007 N11 79.4(3) . . ?
N2 K007 N5 102.6(3) . 1_565 ?
N2 K007 C39 154.5(3) . . ?
N2 K007 C51 90.3(3) . . ?
N2 K007 C26 95.7(3) . 1_565 ?
N2 K007 C52 85.4(4) . . ?
N2 K007 N6 94.5(4) . 1_565 ?
N2 K007 N8 174.7(4) . . ?
N2 K007 C25 91.0(3) . 1_565 ?
N2 K007 C13 22.0(4) . . ?
N11 K007 N12 92.4(3) . . ?
N11 K007 C39 77.7(3) . . ?
N11 K007 C51 72.8(3) . . ?
N11 K007 C26 159.4(3) . 1_565 ?
N11 K007 C52 21.4(3) . . ?
N11 K007 N6 88.0(3) . 1_565 ?
N11 K007 C25 108.7(3) . 1_565 ?
N11 K007 C13 99.4(4) . . ?
N5 K007 N12 87.2(3) 1_565 . ?
N5 K007 N11 178.0(3) 1_565 . ?
N5 K007 C39 100.3(3) 1_565 . ?
N5 K007 C51 106.5(3) 1_565 . ?
N5 K007 C26 21.6(3) 1_565 1_565 ?
N5 K007 C52 157.5(4) 1_565 . ?
N5 K007 N6 92.4(3) 1_565 1_565 ?
N5 K007 C25 71.9(3) 1_565 1_565 ?
N5 K007 C13 82.7(4) 1_565 . ?
C39 K007 C51 72.3(3) . . ?
C26 K007 C39 109.6(3) 1_565 . ?
C26 K007 C51 127.5(4) 1_565 . ?
C26 K007 C25 51.1(4) 1_565 1_565 ?
C52 K007 C39 69.2(3) . . ?
C52 K007 C51 51.9(4) . . ?
C52 K007 C26 178.8(4) . 1_565 ?
C52 K007 C25 129.5(4) . 1_565 ?
C52 K007 C13 107.3(4) . . ?
N6 K007 N12 178.7(4) 1_565 . ?
N6 K007 C39 95.9(3) 1_565 . ?
N6 K007 C51 159.0(3) 1_565 . ?
N6 K007 C26 72.3(3) 1_565 1_565 ?
N6 K007 C52 108.1(4) 1_565 . ?
N6 K007 C25 22.0(3) 1_565 1_565 ?
N6 K007 C13 86.0(3) 1_565 . ?
N8 K007 N12 90.5(3) . . ?
N8 K007 N11 96.1(3) . . ?
N8 K007 N5 81.9(3) . 1_565 ?
N8 K007 C39 20.2(3) . . ?
N8 K007 C51 85.6(3) . . ?
N8 K007 C26 89.4(4) . 1_565 ?
N8 K007 C52 89.4(4) . . ?
N8 K007 N6 88.3(3) . 1_565 ?
N8 K007 C25 93.2(3) . 1_565 ?
N8 K007 C13 163.2(4) . . ?
C25 K007 C39 106.9(3) 1_565 . ?
C25 K007 C51 178.2(4) 1_565 . ?
C13 K007 C39 176.4(4) . . ?
C13 K007 C51 105.0(4) . . ?
C13 K007 C26 73.8(4) . 1_565 ?
C13 K007 C25 75.9(3) . 1_565 ?
K006 K008 K007 56.15(7) . 1_545 ?
O2 K008 K006 40.9(2) . . ?
O2 K008 K007 85.5(2) . 1_545 ?
O2 K008 N2 79.3(3) . . ?
O2 K008 N11 102.5(3) . . ?
O2 K008 N5 81.6(3) . . ?
O2 K008 C26 97.9(3) . . ?
O2 K008 C52 85.1(3) . . ?
O2 K008 N8 101.9(3) . 1_545 ?
O2 K008 C56 17.7(3) . . ?
O2 K008 C53 165.3(3) . . ?
N2 K008 K006 90.2(2) . . ?
N2 K008 K007 140.3(3) . 1_545 ?
N2 K008 N11 80.7(3) . . ?
N2 K008 C26 99.2(3) . . ?
N2 K008 C52 78.4(3) . . ?
N2 K008 N8 178.7(4) . 1_545 ?
N2 K008 C56 69.3(3) . . ?
N2 K008 C53 109.7(3) . . ?
N11 K008 K006 143.5(2) . . ?
N11 K008 K007 138.7(2) . 1_545 ?
N11 K008 C26 159.2(3) . . ?
N11 K008 C52 17.4(3) . . ?
N11 K008 N8 99.4(3) . 1_545 ?
N11 K008 C56 86.3(3) . . ?
N11 K008 C53 90.6(3) . . ?
N5 K008 K006 40.8(2) . . ?
N5 K008 K007 43.4(2) . 1_545 ?
N5 K008 N2 97.7(3) . . ?
N5 K008 N11 175.2(4) . . ?
N5 K008 C26 16.4(3) . . ?
N5 K008 C52 166.6(3) . . ?
N5 K008 N8 82.0(3) . 1_545 ?
N5 K008 C56 97.5(3) . . ?
N5 K008 C53 85.6(3) . . ?
O1 K008 K006 141.1(2) . . ?
O1 K008 K007 97.8(2) . 1_545 ?
O1 K008 O2 176.6(3) . . ?
O1 K008 N2 97.7(3) . . ?
O1 K008 N11 75.4(3) . . ?
O1 K008 N5 100.4(3) . . ?
O1 K008 C26 84.0(3) . . ?
O1 K008 C52 92.8(3) . . ?
O1 K008 N8 81.1(3) . 1_545 ?
O1 K008 C56 159.2(3) . . ?
O1 K008 C53 17.8(3) . . ?
C26 K008 K006 57.1(2) . . ?
C26 K008 K007 46.68(19) . 1_545 ?
C26 K008 C56 113.4(3) . . ?
C52 K008 K006 126.0(2) . . ?
C52 K008 K007 136.9(2) . 1_545 ?
C52 K008 C26 175.8(3) . . ?
C52 K008 C56 69.2(3) . . ?
C52 K008 C53 107.8(3) . . ?
N8 K008 K006 90.5(2) 1_545 . ?
N8 K008 K007 39.7(2) 1_545 1_545 ?
N8 K008 C26 80.2(3) 1_545 . ?
N8 K008 C52 102.1(3) 1_545 . ?
N8 K008 C56 112.0(3) 1_545 . ?
N8 K008 C53 69.0(3) 1_545 . ?
C56 K008 K006 57.6(2) . . ?
C56 K008 K007 102.5(2) . 1_545 ?
C53 K008 K006 125.6(2) . . ?
C53 K008 K007 80.2(2) . 1_545 ?
C53 K008 C26 69.6(3) . . ?
C53 K008 C56 176.9(3) . . ?
K008 O2 K006 99.2(3) . . ?
C56 O2 K006 134.9(9) . . ?
C56 O2 K008 119.9(8) . . ?
K006 N12 K007 85.4(3) 1_565 . ?
C51 N12 K006 175.5(11) . 1_565 ?
C51 N12 K007 91.2(9) . . ?
K007 N2 K008 101.8(4) . . ?
C13 N2 K007 98.7(9) . . ?
C13 N2 K008 139.0(10) . . ?
C24 N4 Pt2 126.1(9) . . ?
C24 N4 C20 118.5(11) . . ?
C20 N4 Pt2 115.3(9) . . ?
C58 N14 C57 117.1(11) . . ?
C56 N14 C58 121.9(13) . . ?
C56 N14 C57 121.1(13) . . ?
C31 C32 C33 120.8(13) . . ?
C27 C32 C33 115.7(12) . . ?
C27 C32 C31 123.4(14) . . ?
C19 C14 Pt2 112.6(10) . . ?
C19 C14 C15 118.5(13) . . ?
C15 C14 Pt2 128.8(10) . . ?
K005 O3 K006 91.3(3) . . ?
C59 O3 K005 136.2(9) . . ?
C59 O3 K006 116.4(8) . . ?
K005 N11 K007 84.8(3) 2_564 . ?
K008 N11 K005 103.8(3) . 2_564 ?
K008 N11 K007 96.2(3) . . ?
C52 N11 K005 141.2(10) . 2_564 ?
C52 N11 K007 88.0(8) . . ?
C52 N11 K008 114.9(9) . . ?
K006 N5 K007 88.2(3) . 1_545 ?
K008 N5 K006 99.0(3) . . ?
K008 N5 K007 96.0(4) . 1_545 ?
C26 N5 K006 140.0(10) . . ?
C26 N5 K007 89.7(8) . 1_545 ?
C26 N5 K008 121.0(10) . . ?
C28 C29 C30 117.5(14) . . ?
N4 C24 C23 124.6(14) . . ?
C9 C10 C11 117.0(14) . . ?
C7 N1 Pt1 114.0(8) . . ?
C11 N1 Pt1 124.6(9) . . ?
C11 N1 C7 121.3(11) . . ?
C37 N7 Pt3 126.3(9) . . ?
C37 N7 C33 117.2(11) . . ?
C33 N7 Pt3 116.5(9) . . ?
K008 O1 K005 107.2(3) . 2_564 ?
C53 O1 K005 126.3(9) . 2_564 ?
C53 O1 K008 119.5(9) . . ?
C36 C37 N7 124.1(13) . . ?
C46 N10 Pt4 114.7(9) . . ?
C50 N10 Pt4 125.5(9) . . ?
C50 N10 C46 119.8(12) . . ?
N4 C20 C19 113.5(12) . . ?
C21 C20 N4 120.6(12) . . ?
C21 C20 C19 125.9(13) . . ?
Pt3 C39 K007 127.1(5) . . ?
N8 C39 Pt3 176.1(11) . . ?
N8 C39 K007 54.9(8) . . ?
C43 C42 C41 118.2(14) . . ?
C48 C49 C50 118.4(13) . . ?
Pt4 C51 K007 106.6(5) . . ?
N12 C51 Pt4 174.4(11) . . ?
N12 C51 K007 68.0(8) . . ?
Pt2 C26 K007 107.7(5) . 1_545 ?
Pt2 C26 K008 137.6(5) . . ?
K007 C26 K008 78.9(3) 1_545 . ?
N5 C26 Pt2 176.5(11) . . ?
N5 C26 K007 68.7(8) . 1_545 ?
N5 C26 K008 42.7(8) . . ?
N1 C7 C6 114.5(12) . . ?
N1 C7 C8 119.7(12) . . ?
C8 C7 C6 125.7(13) . . ?
C59 N15 C61 119.7(12) . . ?
C59 N15 C60 122.0(13) . . ?
C61 N15 C60 118.0(12) . . ?
N9 C38 Pt3 177.9(12) . . ?
C29 C30 Cl5 117.1(11) . . ?
C31 C30 Cl5 119.1(11) . . ?
C31 C30 C29 123.6(14) . . ?
N7 C33 C32 112.7(11) . . ?
C34 C33 C32 126.0(12) . . ?
C34 C33 N7 121.1(12) . . ?
K006 N9 K005 80.6(3) 2_564 2_564 ?
C38 N9 K005 107.6(9) . 2_564 ?
C38 N9 K006 150.8(10) . 2_564 ?
C40 C45 C46 116.0(13) . . ?
C44 C45 C40 123.1(14) . . ?
C44 C45 C46 120.9(13) . . ?
C4 C5 C6 117.4(14) . . ?
Pt4 C52 K007 108.4(5) . . ?
Pt4 C52 K008 133.1(5) . . ?
K007 C52 K008 81.3(3) . . ?
N11 C52 Pt4 178.8(12) . . ?
N11 C52 K007 70.6(8) . . ?
N11 C52 K008 47.7(8) . . ?
C33 C34 C35 121.2(14) . . ?
C45 C40 Pt4 114.6(10) . . ?
C41 C40 Pt4 128.8(10) . . ?
C41 C40 C45 116.6(13) . . ?
K005 N6 K007 86.2(3) 2_554 1_545 ?
C25 N6 K005 177.5(11) . 2_554 ?
C25 N6 K007 91.2(9) . 1_545 ?
K007 N8 K008 97.9(4) . 1_565 ?
C39 N8 K007 104.8(9) . . ?
C39 N8 K008 137.7(9) . 1_565 ?
C14 C19 C20 116.7(14) . . ?
C14 C19 C18 122.3(15) . . ?
C18 C19 C20 120.9(14) . . ?
C21 C22 Cl4 118.6(11) . . ?
C21 C22 C23 123.6(14) . . ?
C23 C22 Cl4 117.6(12) . . ?
C10 C9 Cl2 119.3(12) . . ?
C10 C9 C8 123.8(14) . . ?
C8 C9 Cl2 116.8(12) . . ?
C53 N13 C54 120.4(13) . . ?
C53 N13 C55 123.4(13) . . ?
C55 N13 C54 116.0(12) . . ?
C49 C48 Cl8 117.6(12) . . ?
C47 C48 Cl8 122.4(12) . . ?
C47 C48 C49 119.9(14) . . ?
C5 C6 C7 122.5(15) . . ?
C1 C6 C7 116.9(13) . . ?
C1 C6 C5 120.5(14) . . ?
C4 C3 C2 120.1(13) . . ?
C30 C31 C32 116.3(14) . . ?
C40 C41 C42 122.9(14) . . ?
C46 C47 C48 121.4(13) . . ?
C37 C36 C35 117.1(13) . . ?
C22 C21 C20 117.9(13) . . ?
C3 C2 C1 120.3(13) . . ?
O2 C56 K008 42.4(7) . . ?
O2 C56 N14 125.1(13) . . ?
N14 C56 K008 159.6(10) . . ?
C9 C8 C7 116.8(14) . . ?
Pt2 C25 K007 107.3(5) . 1_545 ?
N6 C25 Pt2 174.0(11) . . ?
N6 C25 K007 66.8(8) . 1_545 ?
C17 C18 C19 116.3(14) . . ?
C18 C17 Cl3 117.4(11) . . ?
C16 C17 Cl3 120.6(12) . . ?
C16 C17 C18 121.9(14) . . ?
K005 N3 K006 80.8(3) 1_565 1_565 ?
C12 N3 K005 171.0(11) . 1_565 ?
C12 N3 K006 108.2(10) . 1_565 ?
O1 C53 K008 42.7(7) . . ?
O1 C53 N13 124.2(13) . . ?
N13 C53 K008 162.2(10) . . ?
N1 C11 C10 121.2(13) . . ?
C32 C27 Pt3 115.0(10) . . ?
C32 C27 C28 116.3(12) . . ?
C28 C27 Pt3 128.8(9) . . ?
C17 C16 C15 122.0(15) . . ?
C16 C15 C14 118.9(14) . . ?
O3 C59 K006 44.5(7) . . ?
O3 C59 N15 124.5(14) . . ?
N15 C59 K006 107.7(9) . . ?
Pt1 C13 K007 124.9(6) . . ?
N2 C13 Pt1 175.1(12) . . ?
N2 C13 K007 59.3(8) . . ?
C5 C4 Cl1 117.6(11) . . ?
C3 C4 Cl1 119.7(11) . . ?
C3 C4 C5 122.6(13) . . ?
C34 C35 Cl6 122.4(12) . . ?
C34 C35 C36 119.0(13) . . ?
C36 C35 Cl6 118.6(11) . . ?
C6 C1 Pt1 113.9(10) . . ?
C6 C1 C2 118.8(13) . . ?
C2 C1 Pt1 127.2(10) . . ?
C42 C43 Cl7 119.0(12) . . ?
C42 C43 C44 120.5(14) . . ?
C44 C43 Cl7 120.4(11) . . ?
Pt1 C12 K006 125.6(5) . 1_565 ?
N3 C12 Pt1 177.3(14) . . ?
N3 C12 K006 54.3(8) . 1_565 ?
C29 C28 C27 122.8(13) . . ?
C45 C44 C43 118.4(14) . . ?
N10 C46 C45 114.0(12) . . ?
C47 C46 N10 119.2(12) . . ?
C47 C46 C45 126.7(13) . . ?
C24 C23 C22 114.1(14) . . ?
N10 C50 C49 121.1(13) . . ?

loop_
_geom_bond_atom_site_label_1
_geom_bond_atom_site_label_2
_geom_bond_distance
_geom_bond_site_symmetry_2
_geom_bond_publ_flag
Pt3 N7 2.047(11) . ?
Pt3 C39 2.006(12) . ?
Pt3 C38 1.955(14) . ?
Pt3 C27 2.035(12) . ?
Pt4 N10 2.053(11) . ?
Pt4 C51 1.947(14) . ?
Pt4 C52 2.028(15) . ?
Pt4 C40 2.034(13) . ?
Pt1 N1 2.084(11) . ?
Pt1 C13 2.008(15) . ?
Pt1 C1 2.012(13) . ?
Pt1 C12 1.967(14) . ?
Pt2 N4 2.039(11) . ?
Pt2 C14 2.048(12) . ?
Pt2 C26 2.025(12) . ?
Pt2 C25 1.925(15) . ?
K005 K006 3.805(3) . ?
K005 K007 3.906(4) 2_565 ?
K005 K008 4.449(4) 2_565 ?
K005 O3 2.630(9) . ?
K005 N11 2.848(10) 2_565 ?
K005 O1 2.810(11) 2_565 ?
K005 N9 3.069(12) 2_565 ?
K005 N6 2.748(12) 2 ?
K005 N3 2.852(12) 1_545 ?
K006 K007 3.980(4) 1_545 ?
K006 K008 4.228(4) . ?
K006 O2 2.806(10) . ?
K006 N12 2.872(12) 1_545 ?
K006 O3 2.692(10) . ?
K006 N5 2.794(11) . ?
K006 N9 2.806(12) 2_565 ?
K006 N3 3.015(12) 1_545 ?
K006 C59 3.440(15) . ?
K006 C12 3.526(14) 1_545 ?
K007 N12 2.998(11) . ?
K007 N2 2.726(12) . ?
K007 N11 2.941(11) . ?
K007 N5 2.921(11) 1_565 ?
K007 C39 3.225(12) . ?
K007 C51 3.233(13) . ?
K007 C26 3.135(12) 1_565 ?
K007 C52 3.116(13) . ?
K007 N6 2.962(12) 1_565 ?
K007 N8 2.730(12) . ?
K007 C25 3.222(12) 1_565 ?
K007 C13 3.134(14) . ?
K008 O2 2.745(10) . ?
K008 N2 2.790(12) . ?
K008 N11 2.806(11) . ?
K008 N5 2.768(11) . ?
K008 O1 2.718(10) . ?
K008 C26 3.504(13) . ?
K008 C52 3.444(15) . ?
K008 N8 2.876(12) 1_545 ?
K008 C56 3.530(14) . ?
K008 C53 3.489(13) . ?
Cl6 C35 1.712(13) . ?
Cl2 C9 1.737(14) . ?
Cl3 C17 1.762(14) . ?
Cl4 C22 1.769(15) . ?
Cl8 C48 1.723(16) . ?
Cl7 C43 1.726(14) . ?
Cl5 C30 1.763(15) . ?
Cl1 C4 1.765(14) . ?
O2 C56 1.240(16) . ?
N12 C51 1.150(18) . ?
N2 C13 1.188(18) . ?
N4 C24 1.341(18) . ?
N4 C20 1.382(16) . ?
N14 C58 1.425(19) . ?
N14 C56 1.317(17) . ?
N14 C57 1.455(19) . ?
C32 C33 1.502(19) . ?
C32 C31 1.407(19) . ?
C32 C27 1.379(19) . ?
C14 C19 1.40(2) . ?
C14 C15 1.400(19) . ?
O3 C59 1.257(17) . ?
N11 C52 1.138(17) . ?
N5 C26 1.153(16) . ?
C29 C30 1.39(2) . ?
C29 C28 1.37(2) . ?
C24 C23 1.39(2) . ?
C10 C9 1.36(2) . ?
C10 C11 1.403(19) . ?
N1 C7 1.373(16) . ?
N1 C11 1.322(18) . ?
N7 C37 1.371(17) . ?
N7 C33 1.375(16) . ?
O1 C53 1.226(16) . ?
C37 C36 1.366(19) . ?
N10 C46 1.406(17) . ?
N10 C50 1.367(18) . ?
C20 C19 1.49(2) . ?
C20 C21 1.379(19) . ?
C39 N8 1.155(17) . ?
C42 C41 1.42(2) . ?
C42 C43 1.37(2) . ?
C49 C48 1.40(2) . ?
C49 C50 1.405(19) . ?
C7 C6 1.45(2) . ?
C7 C8 1.414(19) . ?
N15 C59 1.328(18) . ?
N15 C61 1.459(17) . ?
N15 C60 1.466(18) . ?
C38 N9 1.168(17) . ?
C30 C31 1.37(2) . ?
C33 C34 1.37(2) . ?
C45 C40 1.396(19) . ?
C45 C44 1.38(2) . ?
C45 C46 1.45(2) . ?
C5 C6 1.42(2) . ?
C5 C4 1.40(2) . ?
C34 C35 1.37(2) . ?
C40 C41 1.37(2) . ?
N6 C25 1.206(18) . ?
C19 C18 1.40(2) . ?
C22 C21 1.37(2) . ?
C22 C23 1.39(2) . ?
C9 C8 1.37(2) . ?
N13 C54 1.448(18) . ?
N13 C53 1.339(17) . ?
N13 C55 1.444(19) . ?
C48 C47 1.38(2) . ?
C6 C1 1.40(2) . ?
C3 C2 1.383(19) . ?
C3 C4 1.36(2) . ?
C47 C46 1.371(19) . ?
C36 C35 1.43(2) . ?
C2 C1 1.423(19) . ?
C18 C17 1.40(2) . ?
C17 C16 1.35(2) . ?
N3 C12 1.114(18) . ?
C27 C28 1.411(19) . ?
C16 C15 1.37(2) . ?
C43 C44 1.42(2) . ?
